data_2310778
loop_
_publ_author_name
'M\"uller, Carola J'
'Lidin, Sven'

_publ_section_title
;
 Cu~3~Sn - understanding the systematic absences.
;
_journal_coden_ASTM ACSBDA
_journal_coeditor_code DQ5008
_journal_issue 5
_journal_name_full
;
 Acta Crystallographica, Section B: Structural Science, Crystal Engineering
 and Materials
;
_journal_page_first 879
_journal_page_last 887
_journal_paper_doi 10.1107/S205252061401806X
_journal_volume 70
_journal_year 2014
_chemical_formula_sum 'Cu3.022 Sn0.978'
_chemical_formula_weight 308.1
_space_group_IT_number 51
_space_group_ssg_name Xmcm(0\b0)000
_symmetry_cell_setting orthorhombic
_symmetry_space_group_name_Hall '-P 2a 2a (1/2*y,z+1/3,x-1/4)'
_symmetry_space_group_name_H-M 'P m m a (2*b+1/4,c,a-1/3)'
_cell_angle_alpha 90
_cell_angle_beta 90
_cell_angle_gamma 90
_cell_formula_units_Z 2
_cell_length_a 5.523(3)
_cell_length_b 4.783(3)
_cell_length_c 4.336(2)
_cell_measurement_reflns_used 1695
_cell_measurement_temperature 293
_cell_measurement_theta_max 28.18
_cell_measurement_theta_min 4.27
_cell_modulation_dimension 1
_cell_volume 114.54(11)
_computing_cell_refinement
;
CrysAlisPro, Agilent Technologies,
Version 1.171.37.33 (release 27-03-2014 CrysAlis171 .NET)
(compiled Mar 27 2014,17:12:48)
;
_computing_data_collection
;
CrysAlisPro, Agilent Technologies,
Version 1.171.37.33 (release 27-03-2014 CrysAlis171 .NET)
(compiled Mar 27 2014,17:12:48)
;
_computing_data_reduction
;
CrysAlisPro, Agilent Technologies,
Version 1.171.37.33 (release 27-03-2014 CrysAlis171 .NET)
(compiled Mar 27 2014,17:12:48)
;
_diffrn_ambient_temperature 293
_diffrn_detector 'CCD plate'
_diffrn_detector_area_resol_mean 16.1367
_diffrn_measured_fraction_theta_full 0.98
_diffrn_measured_fraction_theta_max 0.96
_diffrn_measurement_device 'four-cycle diffractometer'
_diffrn_measurement_device_type 'Xcalibur, Eos'
_diffrn_measurement_method '\w and \p scans'
_diffrn_radiation_monochromator graphite
_diffrn_radiation_probe x-ray
_diffrn_radiation_source 'X-ray tube'
_diffrn_radiation_type 'Mo K\a'
_diffrn_radiation_wavelength 0.71073
_diffrn_reflns_av_R_equivalents 0.0263
_diffrn_reflns_av_unetI/netI 0.0156
_diffrn_reflns_limit_h_max 7
_diffrn_reflns_limit_h_min -7
_diffrn_reflns_limit_index_m_1_max 3
_diffrn_reflns_limit_index_m_1_min -3
_diffrn_reflns_limit_k_max 6
_diffrn_reflns_limit_k_min -6
_diffrn_reflns_limit_l_max 5
_diffrn_reflns_limit_l_min -5
_diffrn_reflns_number 4697
_diffrn_reflns_theta_full 27.66
_diffrn_reflns_theta_max 28.26
_diffrn_reflns_theta_min 3.2
_diffrn_source 'Enhance (Mo) X-ray Source'
_exptl_absorpt_coefficient_mu 37.767
_exptl_absorpt_correction_T_max 0.368
_exptl_absorpt_correction_T_min 0.107
_exptl_absorpt_correction_type analytical
_exptl_absorpt_process_details
;
CrysAlisPro, Agilent Technologies,
Version 1.171.37.33 (release 27-03-2014 CrysAlis171 .NET)
(compiled Mar 27 2014,17:12:48)
Analytical numeric absorption correction using a multifaceted crystal
   model based on expressions derived by R.C. Clark & J.S. Reid.
(Clark, R. C. & Reid, J. S. (1995). Acta Cryst. A51, 887-897)
Empirical absorption correction using spherical harmonics,
 implemented in SCALE3 ABSPACK scaling algorithm.
;
_exptl_crystal_colour 'metallic grey'
_exptl_crystal_density_diffrn 8.9313
_exptl_crystal_description 'trigonal primatic'
_exptl_crystal_F_000 273
_exptl_crystal_size_max 0.123
_exptl_crystal_size_mid 0.056
_exptl_crystal_size_min 0.039
_refine_diff_density_max 6.12
_refine_diff_density_min -6.61
_refine_ls_extinction_coef 830(30)
_refine_ls_extinction_method 'B-C type 1 Gaussian isotropic (Becker & Coppens, 1974)'
_refine_ls_goodness_of_fit_gt 2.90
_refine_ls_goodness_of_fit_ref 2.34
_refine_ls_number_constraints 12
_refine_ls_number_parameters 24
_refine_ls_number_reflns 583
_refine_ls_number_restraints 0
_refine_ls_R_factor_all 0.0742
_refine_ls_R_factor_gt 0.0561
_refine_ls_shift/su_max 0.0438
_refine_ls_shift/su_mean 0.0128
_refine_ls_structure_factor_coef Fsqd
_refine_ls_weighting_details w=1/(\s^2^(I)+0.0004I^2^)
_refine_ls_weighting_scheme sigma
_refine_ls_wR_factor_gt 0.1232
_refine_ls_wR_factor_ref 0.1290
_reflns_number_gt 357
_reflns_number_total 583
_reflns_threshold_expression I>3\s(I)
_cod_data_source_file dq5008sup1.cif
_cod_data_source_block 723K-modulated
_cod_database_code 2310778

loop_
_space_group_symop_id
_space_group_symop_operation_xyz
1 x,y,z
2 -x,y,z
3 x,y,-z
4 -x,y,-z
5 x+0.5,y,z
6 -x+0.5,y,z
7 x+0.5,y,-z
8 -x+0.5,y,-z
9 -x,-y+0.666666666666667,-z+0.5
10 x,-y+0.666666666666667,-z+0.5
11 -x,-y+0.666666666666667,z+0.5
12 x,-y+0.666666666666667,z+0.5
13 -x+0.5,-y+0.666666666666667,-z+0.5
14 x+0.5,-y+0.666666666666667,-z+0.5
15 -x+0.5,-y+0.666666666666667,z+0.5
16 x+0.5,-y+0.666666666666667,z+0.5

loop_
_space_group_symop_ssg_id
_space_group_symop_ssg_operation_algebraic
1 x1,x2,x3,x4
2 -x1,x2,x3,x4
3 x1,x2,-x3,x4
4 -x1,-x2+2/3,-x3+1/2,-x4
5 -x1,x2,-x3,x4
6 x1,-x2+2/3,-x3+1/2,-x4
7 -x1,-x2+2/3,x3+1/2,-x4
8 x1,-x2+2/3,x3+1/2,-x4
9 x1+1/2,x2,x3,x4+1/2
10 -x1+1/2,x2,x3,x4+1/2
11 x1+1/2,x2,-x3,x4+1/2
12 -x1+1/2,-x2+2/3,-x3+1/2,-x4+1/2
13 -x1+1/2,x2,-x3,x4+1/2
14 x1+1/2,-x2+2/3,-x3+1/2,-x4+1/2
15 -x1+1/2,-x2+2/3,x3+1/2,-x4+1/2
16 x1+1/2,-x2+2/3,x3+1/2,-x4+1/2

loop_
_atom_site_label
_atom_site_type_symbol
_atom_site_fract_x
_atom_site_fract_y
_atom_site_fract_z
_atom_site_adp_type
_atom_site_U_iso_or_equiv
_atom_site_site_symmetry_multiplicity
_atom_site_occupancy
_atom_site_calc_flag
Sn1 Sn 0 0.51013(15) 0 Uani 0.0125(3) 4 0.489(3) d
Cu1 Cu 0 0.51013(15) 0 Uani 0.0125(3) 4 0.511(3) d
Cu2 Cu 0.25 0.99298(18) 0 Uani 0.0145(4) 4 1 d

loop_
_atom_site_aniso_label
_atom_site_aniso_type_symbol
_atom_site_aniso_U_11
_atom_site_aniso_U_22
_atom_site_aniso_U_33
_atom_site_aniso_U_12
_atom_site_aniso_U_13
_atom_site_aniso_U_23
Sn1 Sn 0.0108(5) 0.0140(5) 0.0128(5) 0 0 0
Cu1 Cu 0.0108(5) 0.0140(5) 0.0128(5) 0 0 0
Cu2 Cu 0.0148(7) 0.0155(7) 0.0130(7) 0 0 0

loop_
_atom_site_displace_Fourier_atom_site_label
_atom_site_displace_Fourier_axis
_atom_site_displace_Fourier_wave_vector_seq_id
_atom_site_displace_Fourier_param_cos
_atom_site_displace_Fourier_param_sin
Sn1 x 1 0 0
Sn1 y 1 -0.00506(19) 0.01774(19)
Sn1 z 1 0 0
Sn1 x 2 0 0
Sn1 y 2 0.0001(3) -0.0002(3)
Sn1 z 2 0 0
Sn1 x 3 0 0
Sn1 y 3 -0.00220(18) 0.00444(18)
Sn1 z 3 0 0
Cu1 x 1 0 0
Cu1 y 1 -0.00506(19) 0.01774(19)
Cu1 z 1 0 0
Cu1 x 2 0 0
Cu1 y 2 0.0001(3) -0.0002(3)
Cu1 z 2 0 0
Cu1 x 3 0 0
Cu1 y 3 -0.00220(18) 0.00444(18)
Cu1 z 3 0 0
Cu2 x 1 0.00439(17) 0.00306(19)
Cu2 y 1 0 0
Cu2 z 1 0 0
Cu2 x 2 0 0
Cu2 y 2 -0.0004(3) 0.0011(3)
Cu2 z 2 0 0
Cu2 x 3 0.00538(18) 0.00253(18)
Cu2 y 3 0 0
Cu2 z 3 0 0

loop_
_atom_site_Fourier_wave_vector_seq_id
_jana_atom_site_fourier_wave_vector_q1_coeff
1 1
2 2
3 3

loop_
_atom_site_occ_special_func_atom_site_label
_atom_site_occ_special_func_crenel_c
_atom_site_occ_special_func_crenel_w
Sn1 -0.2278(6) 0.489(3)
Cu1 0.2722(6) 0.511(3)

loop_
_atom_type_symbol
_atom_type_scat_dispersion_real
_atom_type_scat_dispersion_imag
_atom_type_scat_source
Cu 0.3201 1.2651 'International Tables Vol C tables 4.2.6.8 and 6.1.1.1'
Sn -0.6537 1.4246 'International Tables Vol C tables 4.2.6.8 and 6.1.1.1'

loop_
_cell_wave_vector_seq_id
_cell_wave_vector_x
_cell_wave_vector_y
_cell_wave_vector_z
1 0.000000 0.124340 0.000000
